data_7008513
loop_
_publ_author_name
'Lau, Jasmine Po-Kwan'
'Wong, Wing-Tak'

_publ_section_title
;
 Synthesis and structural characterization of a series of high-hydride
 content osmium-rhodium carbonyl complexes by the hydrogenation of
 arene-coordinated clusters.
;
_journal_issue 15
_journal_name_full 'Dalton transactions (Cambridge, England : 2003)'
_journal_page_first 2579
_journal_page_last 2587
_journal_paper_doi 10.1039/b503833b
_journal_year 2005
_chemical_formula_moiety 'C25 H10 O17 Os5 Rh2 '
_chemical_formula_sum 'C25 H10 O17 Os5 Rh2'
_chemical_formula_weight 1739.15
_space_group_IT_number 2
_symmetry_cell_setting triclinic
_symmetry_Int_Tables_number 2
_symmetry_space_group_name_Hall '-P 1'
_symmetry_space_group_name_H-M 'P -1'
_audit_creation_date 2005-05-12
_audit_creation_method 'by CrystalStructure v3.5.1'
_cell_angle_alpha 89.28(1)
_cell_angle_beta 76.51(1)
_cell_angle_gamma 67.26(1)
_cell_formula_units_Z 2
_cell_length_a 9.503(2)
_cell_length_b 10.726(2)
_cell_length_c 18.029(3)
_cell_measurement_reflns_used 19382
_cell_measurement_temperature 298(1)
_cell_measurement_theta_max 27.6
_cell_measurement_theta_min 2.1
_cell_volume 1641.9(6)
_computing_cell_refinement 'SAINT (Bruker, 1999)'
_computing_data_collection 'SMART (Bruker, 1998)'
_computing_data_reduction 'SAINT & CrystalStructure (Rigaku/MSC and Rigaku Corporation, 2003)'
_computing_molecular_graphics 'ORTEP-3 (Farrugia, 1997)'
_computing_publication_material 'CrystalStructure Ver. 3.5.1'
_computing_structure_refinement 'CRYSTALS (Watkin et al., 1996)'
_computing_structure_solution 'SHELXS-97 (Sheldrick, 1997)'
_diffrn_measured_fraction_theta_full 0.99
_diffrn_measured_fraction_theta_max 0.99
_diffrn_measurement_device_type CCD
_diffrn_measurement_method \w
_diffrn_radiation_type 'Mo K\a'
_diffrn_radiation_wavelength 0.7107
_diffrn_reflns_limit_h_max 12
_diffrn_reflns_limit_h_min 0
_diffrn_reflns_limit_k_max 13
_diffrn_reflns_limit_k_min -12
_diffrn_reflns_limit_l_max 23
_diffrn_reflns_limit_l_min -22
_diffrn_reflns_number 15012
_diffrn_reflns_theta_full 27.6
_diffrn_reflns_theta_max 27.6
_exptl_absorpt_coefficient_mu 20.307
_exptl_absorpt_correction_T_max 1.000
_exptl_absorpt_correction_T_min 0.614
_exptl_absorpt_correction_type multi-scan
_exptl_absorpt_process_details 'SADABS (Sheldrick, 1997)'
_exptl_crystal_colour black
_exptl_crystal_density_diffrn 3.518
_exptl_crystal_density_method 'not measured'
_exptl_crystal_description cube
_exptl_crystal_F_000 1532.00
_exptl_crystal_size_max 0.15
_exptl_crystal_size_mid 0.15
_exptl_crystal_size_min 0.15
_refine_diff_density_max 1.63
_refine_diff_density_min -2.29
_refine_ls_extinction_method none
_refine_ls_goodness_of_fit_ref 1.103
_refine_ls_hydrogen_treatment constr
_refine_ls_number_parameters 452
_refine_ls_number_reflns 4465
_refine_ls_R_factor_gt 0.0400
_refine_ls_shift/su_max 0.0070
_refine_ls_structure_factor_coef F
_refine_ls_weighting_details 'w = 1/[0.0002Fo^2^ + 1.0000\s(Fo^2^) + 0.0200]'
_refine_ls_weighting_scheme calc
_refine_ls_wR_factor_ref 0.0420
_reflns_number_gt 4436
_reflns_number_total 7506
_reflns_threshold_expression F^2^>2.0\s(F^2^)
_cod_data_source_file b503833b.txt
_cod_data_source_block '_wt0878w'
_cod_original_cell_volume 1641.9(5)
_cod_original_sg_symbol_H-M 'P -1 '
_cod_original_formula_sum 'C25 H10 O17 Os5 Rh2 '
_cod_database_code 7008513

loop_
_symmetry_equiv_pos_as_xyz
x,y,z
-x,-y,-z

loop_
_atom_site_label
_atom_site_type_symbol
_atom_site_fract_x
_atom_site_fract_y
_atom_site_fract_z
_atom_site_U_iso_or_equiv
_atom_site_adp_type
_atom_site_occupancy
_atom_site_symmetry_multiplicity
_atom_site_calc_flag
_atom_site_refinement_flags
_atom_site_disorder_assembly
_atom_site_disorder_group
Os(1) Os 0.13001(8) 0.75628(7) 0.18415(4) 0.0320(2) Uani 1.00 1 d . . .
Os(2) Os -0.11940(8) 0.67097(7) 0.20930(4) 0.0315(2) Uani 1.00 1 d . . .
Os(3) Os -0.19399(9) 0.74814(7) 0.36682(4) 0.0384(2) Uani 1.00 1 d . . .
Os(4) Os 0.11376(8) 0.55855(7) 0.29038(4) 0.0329(2) Uani 1.00 1 d . . .
Os(5) Os 0.19206(8) 0.49622(7) 0.12957(4) 0.0385(2) Uani 1.00 1 d . . .
Rh(1) Rh 0.0573(2) 0.8297(1) 0.33708(8) 0.0344(4) Uani 1.00 1 d . . .
Rh(2) Rh -0.1676(2) 0.93178(13) 0.25697(8) 0.0331(4) Uani 1.00 1 d . . .
O(1) O 0.484(2) 0.650(1) 0.1197(9) 0.069(5) Uani 1.00 1 d . . .
O(2) O 0.110(2) 0.882(2) 0.0349(8) 0.078(5) Uani 1.00 1 d . . .
O(3) O -0.162(2) 0.753(2) 0.0510(8) 0.072(5) Uani 1.00 1 d . . .
O(4) O -0.476(2) 0.798(2) 0.2619(8) 0.063(5) Uani 1.00 1 d . . .
O(5) O -0.181(2) 0.411(1) 0.2006(9) 0.072(6) Uani 1.00 1 d . . .
O(6) O -0.284(2) 0.504(2) 0.4055(9) 0.081(6) Uani 1.00 1 d . . .
O(7) O -0.155(2) 0.793(2) 0.5252(8) 0.075(6) Uani 1.00 1 d . . .
O(8) O -0.531(2) 0.947(1) 0.4249(8) 0.076(5) Uani 1.00 1 d . . .
O(9) O 0.472(2) 0.446(2) 0.2566(9) 0.077(5) Uani 1.00 1 d . . .
O(10) O 0.071(2) 0.290(1) 0.2994(9) 0.080(6) Uani 1.00 1 d . . .
O(11) O 0.138(2) 0.524(2) 0.4543(8) 0.074(6) Uani 1.00 1 d . . .
O(12) O 0.157(2) 0.228(2) 0.1157(9) 0.075(6) Uani 1.00 1 d . . .
O(13) O 0.546(2) 0.346(2) 0.0776(11) 0.091(6) Uani 1.00 1 d . . .
O(14) O 0.170(2) 0.554(2) -0.0334(8) 0.075(5) Uani 1.00 1 d . . .
O(15) O 0.342(2) 0.717(2) 0.4029(9) 0.081(6) Uani 1.00 1 d . . .
O(16) O -0.081(2) 1.091(2) 0.4410(11) 0.106(7) Uani 1.00 1 d . . .
O(17) O 0.213(2) 0.9878(12) 0.2331(8) 0.057(5) Uani 1.00 1 d . . .
C(1) C 0.349(2) 0.681(2) 0.1453(11) 0.052(6) Uani 1.00 1 d . . .
C(2) C 0.114(2) 0.834(2) 0.0926(12) 0.051(6) Uani 1.00 1 d . . .
C(3) C -0.140(2) 0.720(2) 0.1095(12) 0.048(6) Uani 1.00 1 d . . .
C(4) C -0.341(2) 0.758(2) 0.2498(11) 0.045(6) Uani 1.00 1 d . . .
C(5) C -0.151(2) 0.509(2) 0.2039(10) 0.043(6) Uani 1.00 1 d . . .
C(6) C -0.253(2) 0.596(2) 0.3932(10) 0.048(6) Uani 1.00 1 d . . .
C(7) C -0.164(2) 0.781(2) 0.4660(13) 0.060(7) Uani 1.00 1 d . . .
C(8) C -0.401(3) 0.875(2) 0.4013(11) 0.053(6) Uani 1.00 1 d . . .
C(9) C 0.339(2) 0.486(2) 0.2651(11) 0.055(7) Uani 1.00 1 d . . .
C(10) C 0.088(2) 0.391(2) 0.2947(10) 0.048(6) Uani 1.00 1 d . . .
C(11) C 0.118(2) 0.548(2) 0.3952(12) 0.051(6) Uani 1.00 1 d . . .
C(12) C 0.171(2) 0.327(2) 0.1223(12) 0.056(7) Uani 1.00 1 d . . .
C(13) C 0.407(3) 0.406(2) 0.0971(13) 0.070(8) Uani 1.00 1 d . . .
C(14) C 0.181(2) 0.534(2) 0.0280(13) 0.058(7) Uani 1.00 1 d . . .
C(15) C 0.238(3) 0.757(2) 0.3766(12) 0.058(7) Uani 1.00 1 d . . .
C(16) C -0.032(3) 0.994(2) 0.4005(13) 0.063(8) Uani 1.00 1 d . . .
C(17) C 0.170(2) 0.898(2) 0.2370(11) 0.052(6) Uani 1.00 1 d . . .
C(18) C -0.223(2) 1.065(2) 0.1588(11) 0.054(6) Uani 1.00 1 d . . .
C(19) C -0.363(2) 1.055(2) 0.1949(12) 0.052(6) Uani 1.00 1 d . . .
C(20) C -0.425(2) 1.096(2) 0.2743(12) 0.051(6) Uani 1.00 1 d . . .
C(21) C -0.352(2) 1.149(2) 0.3154(10) 0.047(6) Uani 1.00 1 d . . .
C(22) C -0.205(3) 1.156(2) 0.2770(13) 0.059(7) Uani 1.00 1 d . . .
C(23) C -0.143(2) 1.113(2) 0.2000(13) 0.056(7) Uani 1.00 1 d . . .
C(24) C -0.457(3) 1.021(3) 0.148(2) 0.13(1) Uani 1.00 1 d . . .
C(25) C -0.422(3) 1.214(2) 0.398(1) 0.099(10) Uani 1.00 1 d . . .
H(1) H -0.181(2) 1.039(2) 0.1054(11) 0.060(7) Uiso 1.00 1 c . . .
H(2) H -0.519(2) 1.086(2) 0.3001(12) 0.055(7) Uiso 1.00 1 c . . .
H(3) H -0.152(3) 1.190(2) 0.3044(13) 0.069(8) Uiso 1.00 1 c . . .
H(4) H -0.045(2) 1.114(2) 0.1749(13) 0.065(8) Uiso 1.00 1 c . . .
H(5) H -0.485(3) 1.088(3) 0.113(2) 0.17(2) Uiso 1.00 1 c . . .
H(6) H -0.550(3) 1.018(3) 0.180(2) 0.17(2) Uiso 1.00 1 c . . .
H(7) H -0.395(3) 0.935(3) 0.120(2) 0.17(2) Uiso 1.00 1 c . . .
H(8) H -0.519(3) 1.204(2) 0.417(1) 0.101(10) Uiso 1.00 1 c . . .
H(9) H -0.441(3) 1.307(2) 0.400(1) 0.100(10) Uiso 1.00 1 c . . .
H(10) H -0.351(3) 1.169(2) 0.428(1) 0.100(10) Uiso 1.00 1 c . . .

loop_
_atom_site_aniso_label
_atom_site_aniso_U_11
_atom_site_aniso_U_22
_atom_site_aniso_U_33
_atom_site_aniso_U_12
_atom_site_aniso_U_13
_atom_site_aniso_U_23
Os(1) 0.0333(4) 0.0324(4) 0.0306(4) -0.0159(3) -0.0036(3) 0.0072(3)
Os(2) 0.0329(4) 0.0324(4) 0.0329(4) -0.0155(3) -0.0108(3) 0.0075(3)
Os(3) 0.0391(4) 0.0439(4) 0.0333(4) -0.0209(4) -0.0035(3) 0.0089(3)
Os(4) 0.0341(4) 0.0335(4) 0.0338(4) -0.0147(3) -0.0113(3) 0.0125(3)
Os(5) 0.0389(4) 0.0350(4) 0.0367(4) -0.0126(3) -0.0037(3) 0.0009(3)
Rh(1) 0.0366(8) 0.0383(8) 0.0322(8) -0.0172(6) -0.0117(6) -0.0000(6)
Rh(2) 0.0339(8) 0.0284(7) 0.0353(8) -0.0127(6) -0.0050(6) 0.0089(6)
O(1) 0.041(9) 0.066(10) 0.092(12) -0.022(7) -0.001(8) -0.004(8)
O(2) 0.070(11) 0.096(12) 0.054(10) -0.022(9) -0.010(8) 0.041(9)
O(3) 0.085(11) 0.078(11) 0.051(10) -0.026(9) -0.027(9) 0.021(8)
O(4) 0.046(9) 0.095(11) 0.054(9) -0.029(8) -0.020(7) 0.007(8)
O(5) 0.083(11) 0.063(10) 0.098(12) -0.052(9) -0.032(9) 0.020(9)
O(6) 0.109(13) 0.083(12) 0.085(12) -0.070(11) -0.032(10) 0.044(10)
O(7) 0.094(12) 0.101(13) 0.040(9) -0.041(10) -0.028(9) -0.007(9)
O(8) 0.057(10) 0.063(10) 0.072(11) -0.010(8) 0.026(8) -0.013(8)
O(9) 0.035(9) 0.097(12) 0.086(12) -0.016(8) -0.009(8) 0.012(9)
O(10) 0.12(1) 0.053(9) 0.093(12) -0.060(10) -0.042(11) 0.021(9)
O(11) 0.072(10) 0.114(13) 0.054(10) -0.050(10) -0.024(8) 0.040(9)
O(12) 0.101(13) 0.055(10) 0.077(11) -0.046(9) -0.012(9) 0.001(8)
O(13) 0.044(9) 0.073(11) 0.13(2) -0.004(9) -0.004(10) -0.011(10)
O(14) 0.092(12) 0.091(12) 0.035(9) -0.027(10) -0.018(8) 0.012(8)
O(15) 0.059(10) 0.12(1) 0.088(12) -0.052(10) -0.036(9) 0.034(10)
O(16) 0.13(2) 0.09(1) 0.09(1) -0.029(12) -0.050(12) -0.031(11)
O(17) 0.067(9) 0.047(8) 0.070(10) -0.041(7) -0.007(7) 0.002(7)
C(1) 0.042(12) 0.051(12) 0.054(13) -0.011(10) -0.006(10) -0.015(10)
C(2) 0.040(11) 0.046(12) 0.06(1) -0.010(9) -0.005(10) 0.004(10)
C(3) 0.044(12) 0.042(11) 0.049(13) -0.012(9) -0.005(10) 0.005(10)
C(4) 0.039(11) 0.046(11) 0.051(12) -0.018(9) -0.011(9) -0.004(9)
C(5) 0.035(10) 0.051(12) 0.048(12) -0.015(9) -0.024(9) 0.008(9)
C(6) 0.040(11) 0.057(13) 0.036(11) -0.009(10) -0.009(9) 0.003(10)
C(7) 0.055(13) 0.07(2) 0.048(13) -0.028(11) 0.003(11) 0.001(11)
C(8) 0.058(13) 0.052(12) 0.046(12) -0.031(11) 0.008(10) -0.009(10)
C(9) 0.044(12) 0.07(1) 0.050(13) -0.016(11) -0.012(10) 0.016(11)
C(10) 0.063(13) 0.044(11) 0.034(11) -0.018(10) -0.008(9) 0.005(9)
C(11) 0.056(12) 0.055(12) 0.06(1) -0.033(10) -0.033(11) 0.039(11)
C(12) 0.051(13) 0.046(12) 0.06(1) -0.013(10) 0.001(10) -0.004(10)
C(13) 0.08(2) 0.033(12) 0.08(2) -0.003(12) -0.02(1) -0.008(11)
C(14) 0.053(13) 0.056(13) 0.06(2) -0.013(11) -0.023(12) -0.001(11)
C(15) 0.06(1) 0.07(1) 0.05(1) -0.033(12) -0.015(11) 0.010(11)
C(16) 0.07(2) 0.08(2) 0.06(2) -0.041(13) -0.032(12) 0.012(13)
C(17) 0.043(11) 0.056(13) 0.051(13) -0.021(10) 0.003(9) 0.003(10)
C(18) 0.051(13) 0.057(13) 0.041(12) -0.009(11) -0.010(10) 0.016(10)
C(19) 0.046(12) 0.051(12) 0.06(1) -0.017(10) -0.014(11) 0.018(10)
C(20) 0.030(10) 0.042(11) 0.07(1) -0.007(9) 0.003(10) 0.019(10)
C(21) 0.060(13) 0.030(10) 0.031(10) -0.001(9) -0.003(10) 0.010(8)
C(22) 0.07(1) 0.034(11) 0.07(2) -0.015(10) -0.018(12) 0.016(11)
C(23) 0.07(1) 0.020(9) 0.08(2) -0.019(9) -0.004(12) 0.021(10)
C(24) 0.09(2) 0.12(3) 0.21(4) -0.05(2) -0.06(3) 0.05(3)
C(25) 0.10(2) 0.07(2) 0.08(2) 0.01(2) -0.01(2) 0.01(1)

loop_
_atom_type_symbol
_atom_type_description
_atom_type_scat_dispersion_real
_atom_type_scat_dispersion_imag
_atom_type_scat_source
Os Os -1.216 7.603
;
International Tables for Crystallography
(1992, Vol. C, Tables 4.2.6.8 and 6.1.1.4)
;
Rh Rh -1.118 0.919
;
International Tables for Crystallography
(1992, Vol. C, Tables 4.2.6.8 and 6.1.1.4)
;
C C 0.003 0.002
;
International Tables for Crystallography
(1992, Vol. C, Tables 4.2.6.8 and 6.1.1.4)
;
O O 0.011 0.006
;
International Tables for Crystallography
(1992, Vol. C, Tables 4.2.6.8 and 6.1.1.4)
;
H H 0.000 0.000
;
International Tables for Crystallography
(1992, Vol. C, Table 6.1.1.4)
;

loop_
_geom_angle_atom_site_label_1
_geom_angle_atom_site_label_2
_geom_angle_atom_site_label_3
_geom_angle
_geom_angle_publ_flag
_geom_angle_site_symmetry_1
_geom_angle_site_symmetry_2
_geom_angle_site_symmetry_3
Os(2) Os(1) Os(4) 59.52(3) yes . . .
Os(2) Os(1) Os(5) 61.74(3) yes . . .
Os(2) Os(1) Rh(1) 89.51(4) yes . . .
Os(2) Os(1) Rh(2) 60.02(4) yes . . .
Os(2) Os(1) C(1) 138.2(7) yes . . .
Os(2) Os(1) C(2) 100.6(7) yes . . .
Os(2) Os(1) C(17) 133.7(5) yes . . .
Os(4) Os(1) Os(5) 60.61(3) yes . . .
Os(4) Os(1) Rh(1) 61.11(4) yes . . .
Os(4) Os(1) Rh(2) 90.99(4) yes . . .
Os(4) Os(1) C(1) 97.1(6) yes . . .
Os(4) Os(1) C(2) 154.3(7) yes . . .
Os(4) Os(1) C(17) 107.3(6) yes . . .
Os(5) Os(1) Rh(1) 121.71(4) yes . . .
Os(5) Os(1) Rh(2) 121.73(5) yes . . .
Os(5) Os(1) C(1) 76.7(7) yes . . .
Os(5) Os(1) C(2) 96.5(7) yes . . .
Os(5) Os(1) C(17) 155.2(5) yes . . .
Rh(1) Os(1) Rh(2) 59.93(4) yes . . .
Rh(1) Os(1) C(1) 109.9(7) yes . . .
Rh(1) Os(1) C(2) 140.2(6) yes . . .
Rh(1) Os(1) C(17) 51.2(6) yes . . .
Rh(2) Os(1) C(1) 161.4(7) yes . . .
Rh(2) Os(1) C(2) 92.0(5) yes . . .
Rh(2) Os(1) C(17) 77.5(5) yes . . .
C(1) Os(1) C(2) 87.9(8) yes . . .
C(1) Os(1) C(17) 84.1(9) yes . . .
C(2) Os(1) C(17) 98.2(9) yes . . .
Os(3) Os(2) Os(4) 61.12(3) yes . . .
Os(3) Os(2) Os(5) 121.17(4) yes . . .
Os(3) Os(2) Rh(2) 60.54(4) yes . . .
Os(3) Os(2) C(3) 148.9(5) yes . . .
Os(3) Os(2) C(4) 68.7(6) yes . . .
Os(3) Os(2) C(5) 105.0(5) yes . . .
Os(3) Os(2) Os(1) 90.22(4) yes . . .
Os(4) Os(2) Os(5) 60.19(2) yes . . .
Os(4) Os(2) Rh(2) 91.44(4) yes . . .
Os(4) Os(2) C(3) 140.5(6) yes . . .
Os(4) Os(2) C(4) 127.8(6) yes . . .
Os(4) Os(2) C(5) 92.7(6) yes . . .
Os(4) Os(2) Os(1) 61.42(3) yes . . .
Os(5) Os(2) Rh(2) 117.35(4) yes . . .
Os(5) Os(2) C(3) 83.5(5) yes . . .
Os(5) Os(2) C(4) 166.0(7) yes . . .
Os(5) Os(2) C(5) 81.4(5) yes . . .
Os(5) Os(2) Os(1) 58.51(3) yes . . .
Rh(2) Os(2) C(3) 92.3(6) yes . . .
Rh(2) Os(2) C(4) 75.7(7) yes . . .
Rh(2) Os(2) C(5) 160.1(5) yes . . .
Rh(2) Os(2) Os(1) 58.87(4) yes . . .
C(3) Os(2) C(4) 91.1(8) yes . . .
C(3) Os(2) C(5) 96.8(9) yes . . .
C(3) Os(2) Os(1) 87.5(7) yes . . .
C(4) Os(2) C(5) 86.4(8) yes . . .
C(4) Os(2) Os(1) 134.4(7) yes . . .
C(5) Os(2) Os(1) 139.0(5) yes . . .
Os(4) Os(3) Rh(1) 60.51(3) yes . . .
Os(4) Os(3) Rh(2) 89.49(3) yes . . .
Os(4) Os(3) C(6) 88.6(5) yes . . .
Os(4) Os(3) C(7) 101.4(5) yes . . .
Os(4) Os(3) C(8) 170.9(6) yes . . .
Rh(1) Os(3) Rh(2) 58.32(5) yes . . .
Rh(1) Os(3) C(6) 143.8(5) yes . . .
Rh(1) Os(3) C(7) 74.6(7) yes . . .
Rh(1) Os(3) C(8) 120.6(8) yes . . .
Rh(2) Os(3) C(6) 146.3(6) yes . . .
Rh(2) Os(3) C(7) 117.7(7) yes . . .
Rh(2) Os(3) C(8) 84.3(6) yes . . .
C(6) Os(3) C(7) 95(1) yes . . .
C(6) Os(3) C(8) 92.9(9) yes . . .
C(6) Os(3) Os(2) 91.7(5) yes . . .
C(7) Os(3) C(8) 87.4(9) yes . . .
C(7) Os(3) Os(2) 159.3(6) yes . . .
C(8) Os(3) Os(2) 111.6(7) yes . . .
Os(2) Os(3) Os(4) 59.39(2) yes . . .
Os(2) Os(3) Rh(1) 88.02(4) yes . . .
Os(2) Os(3) Rh(2) 58.92(4) yes . . .
Os(5) Os(4) Rh(1) 114.99(4) yes . . .
Os(5) Os(4) C(9) 77.7(6) yes . . .
Os(5) Os(4) C(10) 83.8(5) yes . . .
Os(5) Os(4) C(11) 161.8(5) yes . . .
Os(5) Os(4) Os(1) 57.90(3) yes . . .
Rh(1) Os(4) C(9) 98.1(7) yes . . .
Rh(1) Os(4) C(10) 157.6(5) yes . . .
Rh(1) Os(4) C(11) 77.7(6) yes . . .
Rh(1) Os(4) Os(1) 57.09(4) yes . . .
C(9) Os(4) C(10) 97.9(9) yes . . .
C(9) Os(4) C(11) 87.9(8) yes . . .
C(9) Os(4) Os(1) 86.8(6) yes . . .
C(9) Os(4) Os(2) 135.5(6) yes . . .
C(9) Os(4) Os(3) 154.3(7) yes . . .
C(10) Os(4) C(11) 87.3(9) yes . . .
C(10) Os(4) Os(1) 139.6(6) yes . . .
C(10) Os(4) Os(2) 92.6(6) yes . . .
C(10) Os(4) Os(3) 102.3(5) yes . . .
C(11) Os(4) Os(1) 133.1(7) yes . . .
C(11) Os(4) Os(2) 135.9(5) yes . . .
C(11) Os(4) Os(3) 77.5(5) yes . . .
Os(2) Os(4) Os(5) 60.62(2) yes . . .
Os(2) Os(4) Rh(1) 86.91(4) yes . . .
Os(2) Os(4) Os(1) 59.06(3) yes . . .
Os(2) Os(4) Os(3) 59.49(2) yes . . .
Os(3) Os(4) Os(5) 119.99(3) yes . . .
Os(3) Os(4) Rh(1) 58.45(4) yes . . .
Os(3) Os(4) Os(1) 87.97(3) yes . . .
C(12) Os(5) C(13) 89(1) yes . . .
C(12) Os(5) C(14) 94(1) yes . . .
C(12) Os(5) Os(1) 159.2(5) yes . . .
C(12) Os(5) Os(2) 101.4(5) yes . . .
C(12) Os(5) Os(4) 102.3(6) yes . . .
C(13) Os(5) C(14) 90(1) yes . . .
C(13) Os(5) Os(1) 107.6(8) yes . . .
C(13) Os(5) Os(2) 164.6(9) yes . . .
C(13) Os(5) Os(4) 108.0(8) yes . . .
C(14) Os(5) Os(1) 97.0(7) yes . . .
C(14) Os(5) Os(2) 99.6(5) yes . . .
C(14) Os(5) Os(4) 154.8(5) yes . . .
Os(2) Os(5) Os(1) 59.76(3) yes . . .
Os(2) Os(5) Os(4) 59.19(2) yes . . .
Os(4) Os(5) Os(1) 61.49(3) yes . . .
Rh(2) Rh(1) C(15) 170.2(6) yes . . .
Rh(2) Rh(1) C(16) 90.2(8) yes . . .
Rh(2) Rh(1) C(17) 75.5(6) yes . . .
Rh(2) Rh(1) Os(1) 60.16(4) yes . . .
C(15) Rh(1) C(16) 94(1) yes . . .
C(15) Rh(1) C(17) 95.2(9) yes . . .
C(15) Rh(1) Os(1) 111.2(6) yes . . .
C(15) Rh(1) Os(3) 126.1(8) yes . . .
C(15) Rh(1) Os(4) 87.7(7) yes . . .
C(16) Rh(1) C(17) 98.2(9) yes . . .
C(16) Rh(1) Os(1) 136.4(7) yes . . .
C(16) Rh(1) Os(3) 100.7(8) yes . . .
C(16) Rh(1) Os(4) 157.5(8) yes . . .
C(17) Rh(1) Os(1) 46.7(6) yes . . .
C(17) Rh(1) Os(3) 132.5(6) yes . . .
Os(3) Rh(1) Rh(2) 61.35(5) yes . . .
Os(3) Rh(1) Os(1) 92.26(6) yes . . .
Os(3) Rh(1) Os(4) 61.04(4) yes . . .
Os(4) Rh(1) Rh(2) 91.52(6) yes . . .
Os(4) Rh(1) C(17) 103.9(5) yes . . .
Os(4) Rh(1) Os(1) 61.80(4) yes . . .
C(18) Rh(2) C(19) 34.8(8) yes . . .
C(18) Rh(2) C(20) 62.6(7) yes . . .
C(18) Rh(2) C(21) 74.0(6) yes . . .
C(18) Rh(2) C(22) 63.6(8) yes . . .
C(18) Rh(2) C(23) 35.8(9) yes . . .
C(18) Rh(2) Os(1) 98.2(4) yes . . .
C(18) Rh(2) Os(2) 107.8(6) yes . . .
C(18) Rh(2) Os(3) 158.4(6) yes . . .
C(18) Rh(2) Rh(1) 140.9(6) yes . . .
C(19) Rh(2) C(20) 35.2(7) yes . . .
C(19) Rh(2) C(21) 62.5(7) yes . . .
C(19) Rh(2) C(22) 74.6(8) yes . . .
C(19) Rh(2) C(23) 63.5(9) yes . . .
C(19) Rh(2) Os(1) 124.7(5) yes . . .
C(19) Rh(2) Os(2) 99.5(6) yes . . .
C(19) Rh(2) Os(3) 125.2(6) yes . . .
C(19) Rh(2) Rh(1) 170.4(6) yes . . .
C(20) Rh(2) C(21) 34.1(8) yes . . .
C(20) Rh(2) C(22) 62.7(8) yes . . .
C(20) Rh(2) C(23) 74.2(7) yes . . .
C(20) Rh(2) Os(1) 159.7(5) yes . . .
C(20) Rh(2) Os(2) 116.1(6) yes . . .
C(20) Rh(2) Os(3) 104.5(5) yes . . .
C(20) Rh(2) Rh(1) 139.3(5) yes . . .
C(21) Rh(2) C(22) 35.6(8) yes . . .
C(21) Rh(2) C(23) 63.3(6) yes . . .
C(21) Rh(2) Os(1) 151.8(6) yes . . .
C(21) Rh(2) Os(2) 147.0(6) yes . . .
C(21) Rh(2) Os(3) 105.5(4) yes . . .
C(21) Rh(2) Rh(1) 109.3(5) yes . . .
C(22) Rh(2) C(23) 35.3(7) yes . . .
C(22) Rh(2) Os(1) 116.5(5) yes . . .
C(22) Rh(2) Os(2) 171.1(6) yes . . .
C(22) Rh(2) Os(3) 128.3(6) yes . . .
C(22) Rh(2) Rh(1) 95.8(6) yes . . .
C(23) Rh(2) Os(1) 94.2(4) yes . . .
C(23) Rh(2) Os(2) 136.1(5) yes . . .
C(23) Rh(2) Os(3) 162.6(6) yes . . .
C(23) Rh(2) Rh(1) 109.0(7) yes . . .
Os(2) Rh(2) Os(1) 61.11(3) yes . . .
Os(2) Rh(2) Os(3) 60.55(4) yes . . .
Os(2) Rh(2) Rh(1) 90.12(5) yes . . .
Os(3) Rh(2) Os(1) 91.51(4) yes . . .
Os(3) Rh(2) Rh(1) 60.32(5) yes . . .
Rh(1) Rh(2) Os(1) 59.92(4) yes . . .
Os(1) C(1) O(1) 172(1) yes . . .
Os(1) C(2) O(2) 177(1) yes . . .
Os(2) C(3) O(3) 176(1) yes . . .
Os(2) C(4) O(4) 166(1) yes . . .
Os(2) C(5) O(5) 176(1) yes . . .
Os(3) C(6) O(6) 176(1) yes . . .
Os(3) C(7) O(7) 173(2) yes . . .
Os(3) C(8) O(8) 175(2) yes . . .
Os(4) C(9) O(9) 174(1) yes . . .
Os(4) C(10) O(10) 178(1) yes . . .
Os(4) C(11) O(11) 170(1) yes . . .
Os(5) C(12) O(12) 177(2) yes . . .
Os(5) C(13) O(13) 178(1) yes . . .
Os(5) C(14) O(14) 176(2) yes . . .
Rh(1) C(15) O(15) 177(1) yes . . .
Rh(1) C(16) O(16) 176(2) yes . . .
Os(1) C(17) O(17) 149(1) yes . . .
Rh(1) C(17) Os(1) 82.1(9) yes . . .
Rh(1) C(17) O(17) 128(1) yes . . .
C(19) C(18) C(23) 120(1) yes . . .
C(19) C(18) H(1) 119(2) no . . .
C(23) C(18) H(1) 120(2) no . . .
H(1) C(18) Rh(2) 127(1) no . . .
Rh(2) C(18) C(19) 74(1) yes . . .
Rh(2) C(18) C(23) 70(1) yes . . .
C(20) C(19) C(24) 121(2) yes . . .
C(24) C(19) Rh(2) 135(1) yes . . .
C(24) C(19) C(18) 119(2) yes . . .
Rh(2) C(19) C(20) 72(1) yes . . .
Rh(2) C(19) C(18) 70(1) yes . . .
C(18) C(19) C(20) 118(2) yes . . .
C(21) C(20) H(2) 119(2) no . . .
H(2) C(20) Rh(2) 125(1) no . . .
H(2) C(20) C(19) 119(2) no . . .
Rh(2) C(20) C(21) 73(1) yes . . .
Rh(2) C(20) C(19) 72(1) yes . . .
C(19) C(20) C(21) 121(1) yes . . .
C(22) C(21) C(25) 116(2) yes . . .
C(25) C(21) Rh(2) 134(1) yes . . .
C(25) C(21) C(20) 124(2) yes . . .
Rh(2) C(21) C(22) 69.9(9) yes . . .
Rh(2) C(21) C(20) 72.0(9) yes . . .
C(20) C(21) C(22) 118(1) yes . . .
C(23) C(22) H(3) 120(2) no . . .
H(3) C(22) Rh(2) 126(1) no . . .
H(3) C(22) C(21) 120(2) no . . .
Rh(2) C(22) C(23) 69(1) yes . . .
Rh(2) C(22) C(21) 74(1) yes . . .
C(21) C(22) C(23) 119(2) yes . . .
H(4) C(23) Rh(2) 122(1) no . . .
H(4) C(23) C(18) 119(2) no . . .
H(4) C(23) C(22) 119(2) no . . .
Rh(2) C(23) C(18) 73(1) yes . . .
Rh(2) C(23) C(22) 74(1) yes . . .
C(18) C(23) C(22) 121(2) yes . . .
H(5) C(24) H(6) 109(3) no . . .
H(5) C(24) H(7) 109(4) no . . .
H(5) C(24) C(19) 109(3) no . . .
H(6) C(24) H(7) 109(4) no . . .
H(6) C(24) C(19) 109(3) no . . .
H(7) C(24) C(19) 109(3) no . . .
H(8) C(25) H(9) 109(2) no . . .
H(8) C(25) H(10) 109(3) no . . .
H(8) C(25) C(21) 108(3) no . . .
H(9) C(25) H(10) 109(3) no . . .
H(9) C(25) C(21) 110(2) no . . .
H(10) C(25) C(21) 109(2) no . . .

loop_
_geom_bond_atom_site_label_1
_geom_bond_atom_site_label_2
_geom_bond_distance
_geom_bond_publ_flag
_geom_bond_site_symmetry_1
_geom_bond_site_symmetry_2
Os(1) Os(2) 2.797(1) yes . .
Os(1) Os(4) 2.864(1) yes . .
Os(1) Os(5) 2.761(1) yes . .
Os(1) Rh(1) 2.728(2) yes . .
Os(1) Rh(2) 2.735(1) yes . .
Os(1) C(1) 1.87(2) yes . .
Os(1) C(2) 1.85(2) yes . .
Os(1) C(17) 2.00(2) yes . .
Os(2) Os(3) 2.814(1) yes . .
Os(2) Os(4) 2.811(1) yes . .
Os(2) Os(5) 2.8520(8) yes . .
Os(2) Rh(2) 2.768(2) yes . .
Os(2) C(3) 1.90(2) yes . .
Os(2) C(4) 1.90(2) yes . .
Os(2) C(5) 1.88(2) yes . .
Os(3) Os(4) 2.8600(8) yes . .
Os(3) Rh(1) 2.786(2) yes . .
Os(3) Rh(2) 2.814(2) yes . .
Os(3) C(6) 1.94(2) yes . .
Os(3) C(7) 1.93(2) yes . .
Os(3) C(8) 1.87(2) yes . .
Os(4) Os(5) 2.840(1) yes . .
Os(4) Rh(1) 2.846(2) yes . .
Os(4) C(9) 1.91(2) yes . .
Os(4) C(10) 1.90(2) yes . .
Os(4) C(11) 1.90(2) yes . .
Os(5) C(12) 1.91(2) yes . .
Os(5) C(13) 1.84(2) yes . .
Os(5) C(14) 1.89(2) yes . .
Rh(1) Rh(2) 2.729(2) yes . .
Rh(1) C(15) 1.90(2) yes . .
Rh(1) C(16) 1.89(2) yes . .
Rh(1) C(17) 2.15(2) yes . .
Rh(2) C(18) 2.29(2) yes . .
Rh(2) C(19) 2.34(2) yes . .
Rh(2) C(20) 2.35(2) yes . .
Rh(2) C(21) 2.37(2) yes . .
Rh(2) C(22) 2.31(2) yes . .
Rh(2) C(23) 2.25(2) yes . .
O(1) C(1) 1.17(2) yes . .
O(2) C(2) 1.16(3) yes . .
O(3) C(3) 1.15(3) yes . .
O(4) C(4) 1.15(2) yes . .
O(5) C(5) 1.20(3) yes . .
O(6) C(6) 1.14(3) yes . .
O(7) C(7) 1.10(3) yes . .
O(8) C(8) 1.15(2) yes . .
O(9) C(9) 1.14(3) yes . .
O(10) C(10) 1.15(3) yes . .
O(11) C(11) 1.13(3) yes . .
O(12) C(12) 1.13(3) yes . .
O(13) C(13) 1.19(3) yes . .
O(14) C(14) 1.14(3) yes . .
O(15) C(15) 1.13(3) yes . .
O(16) C(16) 1.14(3) yes . .
O(17) C(17) 1.18(3) yes . .
C(18) C(19) 1.39(3) yes . .
C(18) C(23) 1.40(4) yes . .
C(18) H(1) 0.95(3) no . .
C(19) C(20) 1.42(3) yes . .
C(19) C(24) 1.50(5) yes . .
C(20) C(21) 1.39(3) yes . .
C(20) H(2) 0.95(3) no . .
C(21) C(22) 1.43(3) yes . .
C(21) C(25) 1.53(3) yes . .
C(22) C(23) 1.38(3) yes . .
C(22) H(3) 0.95(4) no . .
C(23) H(4) 0.95(3) no . .
C(24) H(5) 0.95(5) no . .
C(24) H(6) 0.95(4) no . .
C(24) H(7) 0.95(4) no . .
C(25) H(8) 0.95(4) no . .
C(25) H(9) 0.95(4) no . .
C(25) H(10) 0.95(4) no . .

loop_
_geom_contact_atom_site_label_1
_geom_contact_atom_site_label_2
_geom_contact_distance
_geom_contact_publ_flag
_geom_contact_site_symmetry_1
_geom_contact_site_symmetry_2
Os(1) Os(2) 2.797(1) yes . 55501
Os(1) Os(4) 2.864(1) yes . 55501
Os(1) Os(5) 2.761(1) yes . 55501
Os(1) Rh(1) 2.728(2) yes . 55501
Os(1) Rh(2) 2.735(1) yes . 55501
Os(1) O(1) 3.03(1) yes . 55501
Os(1) O(2) 3.01(2) yes . 55501
Os(1) O(17) 3.08(2) yes . 55501
Os(1) C(3) 3.31(2) yes . 55501
Os(1) C(9) 3.36(2) yes . 55501
Os(1) C(14) 3.53(2) yes . 55501
Os(1) H(4) 3.57(2) no . 55501
Os(2) Os(1) 2.797(1) yes . 55501
Os(2) Os(3) 2.814(1) yes . 55501
Os(2) Os(4) 2.811(1) yes . 55501
Os(2) Os(5) 2.8520(8) yes . 55501
Os(2) Rh(2) 2.768(2) yes . 55501
Os(2) O(3) 3.05(2) yes . 55501
Os(2) O(4) 3.03(1) yes . 55501
Os(2) O(5) 3.08(2) yes . 55501
Os(2) C(6) 3.46(2) yes . 55501
Os(2) C(10) 3.47(2) yes . 55501
Os(3) Os(2) 2.814(1) yes . 55501
Os(3) Os(4) 2.8600(8) yes . 55501
Os(3) Rh(1) 2.786(2) yes . 55501
Os(3) Rh(2) 2.814(2) yes . 55501
Os(3) O(4) 3.50(2) yes . 55501
Os(3) O(6) 3.08(2) yes . 55501
Os(3) O(7) 3.03(2) yes . 55501
Os(3) O(8) 3.02(1) yes . 55501
Os(3) C(4) 2.77(2) yes . 55501
Os(3) C(11) 3.07(2) yes . 55501
Os(4) Os(1) 2.864(1) yes . 55501
Os(4) Os(2) 2.811(1) yes . 55501
Os(4) Os(3) 2.8600(8) yes . 55501
Os(4) Os(5) 2.840(1) yes . 55501
Os(4) Rh(1) 2.846(2) yes . 55501
Os(4) O(9) 3.05(1) yes . 55501
Os(4) O(10) 3.06(2) yes . 55501
Os(4) O(11) 3.02(2) yes . 55501
Os(4) C(5) 3.45(2) yes . 55501
Os(4) C(6) 3.41(2) yes . 55501
Os(4) C(15) 3.36(3) yes . 55501
Os(5) Os(1) 2.761(1) yes . 55501
Os(5) Os(2) 2.8520(8) yes . 55501
Os(5) Os(4) 2.840(1) yes . 55501
Os(5) O(12) 3.04(2) yes . 55501
Os(5) O(13) 3.03(1) yes . 55501
Os(5) O(14) 3.03(1) yes . 55501
Os(5) C(1) 2.96(3) yes . 55501
Os(5) C(2) 3.49(2) yes . 55501
Os(5) C(3) 3.24(2) yes . 55501
Os(5) C(5) 3.17(2) yes . 55501
Os(5) C(9) 3.07(2) yes . 55501
Os(5) C(10) 3.24(2) yes . 55501
Rh(1) Os(1) 2.728(2) yes . 55501
Rh(1) Os(3) 2.786(2) yes . 55501
Rh(1) Os(4) 2.846(2) yes . 55501
Rh(1) Rh(2) 2.729(2) yes . 55501
Rh(1) O(15) 3.02(2) yes . 55501
Rh(1) O(16) 3.04(2) yes . 55501
Rh(1) O(17) 3.02(1) yes . 55501
Rh(1) C(7) 2.94(2) yes . 55501
Rh(1) C(11) 3.07(2) yes . 55501
Rh(1) C(17) 2.15(2) yes . 55501
Rh(2) Os(1) 2.735(1) yes . 55501
Rh(2) Os(2) 2.768(2) yes . 55501
Rh(2) Os(3) 2.814(2) yes . 55501
Rh(2) Rh(1) 2.729(2) yes . 55501
Rh(2) C(2) 3.36(2) yes . 55501
Rh(2) C(3) 3.42(2) yes . 55501
Rh(2) C(4) 2.94(2) yes . 55501
Rh(2) C(8) 3.22(2) yes . 55501
Rh(2) C(16) 3.32(3) yes . 55501
Rh(2) C(17) 3.02(2) yes . 55501
Rh(2) C(18) 2.29(2) yes . 55501
Rh(2) C(19) 2.34(2) yes . 55501
Rh(2) C(20) 2.35(2) yes . 55501
Rh(2) C(21) 2.37(2) yes . 55501
Rh(2) C(22) 2.31(2) yes . 55501
Rh(2) C(23) 2.25(2) yes . 55501
Rh(2) C(24) 3.58(3) yes . 55501
Rh(2) H(1) 2.96(2) no . 55501
Rh(2) H(2) 3.01(2) no . 55501
Rh(2) H(3) 2.98(2) no . 55501
Rh(2) H(4) 2.88(2) no . 55501
O(1) Os(1) 3.03(1) yes . 55501
O(1) O(4) 3.20(2) yes . 65501
O(1) O(9) 3.29(2) yes . 55501
O(1) O(13) 3.15(2) yes . 55501
O(1) O(14) 3.19(2) yes . 66502
O(1) C(2) 3.44(2) yes . 55501
O(1) C(9) 3.45(3) yes . 55501
O(1) C(13) 3.03(3) yes . 55501
O(1) C(14) 3.53(2) yes . 66502
O(1) C(17) 3.39(2) yes . 55501
O(2) Os(1) 3.01(2) yes . 55501
O(2) O(2) 3.07(2) yes . 57502
O(2) O(3) 3.33(3) yes . 55501
O(2) O(13) 3.41(2) yes . 66502
O(2) O(14) 3.53(2) yes . 55501
O(2) C(1) 3.46(3) yes . 55501
O(2) C(3) 3.49(3) yes . 55501
O(2) C(14) 3.53(3) yes . 55501
O(2) C(18) 3.30(2) yes . 55501
O(2) C(18) 3.51(2) yes . 57502
O(2) H(1) 2.63(2) no . 55501
O(2) H(1) 2.67(3) no . 57502
O(2) H(4) 3.21(2) no . 55501
O(3) Os(2) 3.05(2) yes . 55501
O(3) O(2) 3.33(3) yes . 55501
O(3) O(12) 3.00(2) yes . 56502
O(3) O(14) 3.07(2) yes . 55501
O(3) O(14) 3.35(3) yes . 56502
O(3) C(2) 3.30(3) yes . 55501
O(3) C(4) 3.58(2) yes . 55501
O(3) C(12) 3.28(3) yes . 56502
O(3) C(14) 3.12(2) yes . 55501
O(3) C(14) 3.50(3) yes . 56502
O(3) C(24) 3.28(3) yes . 55501
O(3) H(1) 3.16(3) no . 55501
O(3) H(7) 2.39(3) no . 55501
O(4) Os(2) 3.03(1) yes . 55501
O(4) Os(3) 3.50(2) yes . 55501
O(4) O(1) 3.20(2) yes . 45501
O(4) O(8) 3.20(2) yes . 55501
O(4) O(15) 3.04(2) yes . 45501
O(4) O(17) 3.03(2) yes . 45501
O(4) C(1) 3.47(3) yes . 45501
O(4) C(3) 3.51(2) yes . 55501
O(4) C(5) 3.37(2) yes . 55501
O(4) C(8) 2.98(3) yes . 55501
O(4) C(15) 3.18(3) yes . 45501
O(4) C(17) 3.25(3) yes . 45501
O(4) C(19) 3.44(3) yes . 55501
O(4) C(20) 3.43(3) yes . 55501
O(4) C(24) 3.17(4) yes . 55501
O(4) H(2) 3.02(3) no . 55501
O(4) H(6) 2.71(3) no . 55501
O(4) H(7) 3.02(4) no . 55501
O(5) Os(2) 3.08(2) yes . 55501
O(5) O(9) 3.09(2) yes . 45501
O(5) O(10) 3.18(2) yes . 55501
O(5) O(12) 3.07(2) yes . 55501
O(5) O(14) 3.02(2) yes . 56502
O(5) C(4) 3.47(2) yes . 55501
O(5) C(10) 3.33(3) yes . 55501
O(5) C(12) 3.08(2) yes . 55501
O(6) Os(3) 3.08(2) yes . 55501
O(6) O(10) 3.38(2) yes . 55501
O(6) O(15) 3.41(2) yes . 45501
O(6) C(5) 3.57(2) yes . 55501
O(6) C(10) 3.38(2) yes . 55501
O(7) Os(3) 3.03(2) yes . 55501
O(7) O(11) 3.14(2) yes . 55501
O(7) C(8) 3.47(3) yes . 55501
O(7) C(11) 3.34(2) yes . 55501
O(7) C(16) 3.42(3) yes . 55501
O(8) Os(3) 3.02(1) yes . 55501
O(8) O(4) 3.20(2) yes . 55501
O(8) O(15) 3.20(3) yes . 45501
O(8) C(4) 3.46(2) yes . 55501
O(8) C(7) 3.50(3) yes . 55501
O(8) C(20) 3.28(3) yes . 55501
O(8) C(21) 3.56(3) yes . 55501
O(8) C(25) 3.39(3) yes . 55501
O(8) H(2) 2.69(3) no . 55501
O(8) H(8) 2.80(3) no . 55501
O(8) H(10) 3.43(4) no . 55501
O(9) Os(4) 3.05(1) yes . 55501
O(9) O(1) 3.29(2) yes . 55501
O(9) O(5) 3.09(2) yes . 65501
O(9) O(13) 3.24(2) yes . 55501
O(9) O(15) 3.58(2) yes . 55501
O(9) C(1) 3.23(3) yes . 55501
O(9) C(11) 3.47(2) yes . 55501
O(9) C(13) 3.15(3) yes . 55501
O(9) C(15) 3.60(2) yes . 55501
O(10) Os(4) 3.06(2) yes . 55501
O(10) O(5) 3.18(2) yes . 55501
O(10) O(6) 3.38(2) yes . 55501
O(10) O(12) 3.23(2) yes . 55501
O(10) C(5) 3.27(2) yes . 55501
O(10) C(11) 3.50(3) yes . 55501
O(10) C(12) 3.18(3) yes . 55501
O(11) Os(4) 3.02(2) yes . 55501
O(11) O(7) 3.14(2) yes . 55501
O(11) O(15) 3.34(3) yes . 55501
O(11) C(7) 3.07(2) yes . 55501
O(11) C(9) 3.44(2) yes . 55501
O(11) C(10) 3.43(3) yes . 55501
O(11) C(15) 3.20(3) yes . 55501
O(12) Os(5) 3.04(2) yes . 55501
O(12) O(3) 3.00(2) yes . 56502
O(12) O(5) 3.07(2) yes . 55501
O(12) O(10) 3.23(2) yes . 55501
O(12) C(5) 3.37(2) yes . 55501
O(12) C(10) 3.49(2) yes . 55501
O(12) C(13) 3.54(4) yes . 55501
O(13) Os(5) 3.03(1) yes . 55501
O(13) O(1) 3.15(2) yes . 55501
O(13) O(2) 3.41(2) yes . 66502
O(13) O(9) 3.24(2) yes . 55501
O(13) O(14) 3.20(3) yes . 66502
O(13) C(1) 3.43(2) yes . 55501
O(13) C(9) 3.51(2) yes . 55501
O(13) C(12) 3.55(3) yes . 55501
O(13) C(14) 3.59(3) yes . 55501
O(13) C(14) 3.49(3) yes . 66502
O(14) Os(5) 3.03(1) yes . 55501
O(14) O(1) 3.19(2) yes . 66502
O(14) O(2) 3.53(2) yes . 55501
O(14) O(3) 3.07(2) yes . 55501
O(14) O(3) 3.35(3) yes . 56502
O(14) O(5) 3.02(2) yes . 56502
O(14) O(13) 3.20(3) yes . 66502
O(14) C(2) 3.58(3) yes . 55501
O(14) C(3) 3.32(2) yes . 55501
O(14) C(3) 3.39(3) yes . 56502
O(14) C(5) 3.22(3) yes . 56502
O(14) C(13) 3.57(3) yes . 55501
O(15) Rh(1) 3.02(2) yes . 55501
O(15) O(4) 3.04(2) yes . 65501
O(15) O(6) 3.41(2) yes . 65501
O(15) O(8) 3.20(3) yes . 65501
O(15) O(9) 3.58(2) yes . 55501
O(15) O(11) 3.34(3) yes . 55501
O(15) C(6) 3.52(3) yes . 65501
O(15) C(8) 3.46(3) yes . 65501
O(15) C(9) 3.54(3) yes . 55501
O(15) C(11) 3.31(3) yes . 55501
O(16) Rh(1) 3.04(2) yes . 55501
O(16) C(22) 3.40(3) yes . 55501
O(16) C(25) 3.27(3) yes . 55501
O(16) H(3) 2.79(3) no . 55501
O(16) H(9) 3.55(3) no . 55501
O(16) H(10) 2.44(4) no . 55501
O(17) Os(1) 3.08(2) yes . 55501
O(17) Rh(1) 3.02(1) yes . 55501
O(17) O(4) 3.03(2) yes . 65501
O(17) O(10) 3.12(2) yes . 56501
O(17) O(12) 3.28(2) yes . 56501
O(17) C(1) 3.30(2) yes . 55501
O(17) C(2) 3.53(3) yes . 55501
O(17) C(15) 3.54(3) yes . 55501
O(17) C(16) 3.34(3) yes . 55501
O(17) C(22) 3.56(2) yes . 55501
O(17) C(23) 3.32(3) yes . 55501
O(17) C(24) 3.30(3) yes . 65501
O(17) H(2) 3.55(3) no . 65501
O(17) H(3) 3.25(2) no . 55501
O(17) H(4) 2.74(3) no . 55501
O(17) H(6) 2.38(4) no . 65501
C(1) Os(5) 2.96(3) yes . 55501
C(1) O(2) 3.46(3) yes . 55501
C(1) O(4) 3.47(3) yes . 65501
C(1) O(9) 3.23(3) yes . 55501
C(1) O(13) 3.43(2) yes . 55501
C(1) O(17) 3.30(2) yes . 55501
C(1) C(2) 2.58(3) yes . 55501
C(1) C(9) 3.00(3) yes . 55501
C(1) C(13) 2.89(3) yes . 55501
C(1) C(17) 2.60(2) yes . 55501
C(2) Os(5) 3.49(2) yes . 55501
C(2) Rh(2) 3.36(2) yes . 55501
C(2) O(1) 3.44(2) yes . 55501
C(2) O(3) 3.30(3) yes . 55501
C(2) O(14) 3.58(3) yes . 55501
C(2) O(17) 3.53(3) yes . 55501
C(2) C(1) 2.58(3) yes . 55501
C(2) C(3) 3.07(3) yes . 55501
C(2) C(14) 3.20(3) yes . 55501
C(2) C(17) 2.91(3) yes . 55501
C(2) C(18) 3.16(2) yes . 55501
C(2) C(23) 3.31(2) yes . 55501
C(2) H(1) 2.78(2) no . 55501
C(2) H(4) 3.01(2) no . 55501
C(3) Os(1) 3.31(2) yes . 55501
C(3) Os(5) 3.24(2) yes . 55501
C(3) Rh(2) 3.42(2) yes . 55501
C(3) O(2) 3.49(3) yes . 55501
C(3) O(4) 3.51(2) yes . 55501
C(3) O(14) 3.32(2) yes . 55501
C(3) O(14) 3.39(3) yes . 56502
C(3) C(2) 3.07(3) yes . 55501
C(3) C(4) 2.71(3) yes . 55501
C(3) C(5) 2.83(3) yes . 55501
C(3) C(14) 2.95(2) yes . 55501
C(3) C(18) 3.56(3) yes . 55501
C(3) C(19) 3.54(2) yes . 55501
C(3) C(24) 3.40(3) yes . 55501
C(3) H(1) 3.30(3) no . 55501
C(3) H(7) 2.59(3) no . 55501
C(4) Os(3) 2.77(2) yes . 55501
C(4) Rh(2) 2.94(2) yes . 55501
C(4) O(3) 3.58(2) yes . 55501
C(4) O(5) 3.47(2) yes . 55501
C(4) O(8) 3.46(2) yes . 55501
C(4) C(3) 2.71(3) yes . 55501
C(4) C(5) 2.59(2) yes . 55501
C(4) C(6) 3.19(3) yes . 55501
C(4) C(8) 2.86(3) yes . 55501
C(4) C(19) 3.27(3) yes . 55501
C(4) C(20) 3.40(3) yes . 55501
C(4) C(24) 3.31(4) yes . 55501
C(4) H(2) 3.29(2) no . 55501
C(4) H(6) 3.18(3) no . 55501
C(4) H(7) 3.01(4) no . 55501
C(5) Os(4) 3.45(2) yes . 55501
C(5) Os(5) 3.17(2) yes . 55501
C(5) O(4) 3.37(2) yes . 55501
C(5) O(6) 3.57(2) yes . 55501
C(5) O(10) 3.27(2) yes . 55501
C(5) O(12) 3.37(2) yes . 55501
C(5) O(14) 3.22(3) yes . 56502
C(5) C(3) 2.83(3) yes . 55501
C(5) C(4) 2.59(2) yes . 55501
C(5) C(6) 3.36(3) yes . 55501
C(5) C(10) 2.99(3) yes . 55501
C(5) C(12) 2.95(2) yes . 55501
C(6) Os(2) 3.46(2) yes . 55501
C(6) Os(4) 3.41(2) yes . 55501
C(6) O(15) 3.52(3) yes . 45501
C(6) C(4) 3.19(3) yes . 55501
C(6) C(5) 3.36(3) yes . 55501
C(6) C(7) 2.87(4) yes . 55501
C(6) C(8) 2.76(3) yes . 55501
C(6) C(10) 3.23(2) yes . 55501
C(6) C(11) 3.37(3) yes . 55501
C(7) Rh(1) 2.94(2) yes . 55501
C(7) O(8) 3.50(3) yes . 55501
C(7) O(11) 3.07(2) yes . 55501
C(7) C(6) 2.87(4) yes . 55501
C(7) C(8) 2.63(3) yes . 55501
C(7) C(11) 2.89(2) yes . 55501
C(7) C(16) 3.11(4) yes . 55501
C(8) Rh(2) 3.22(2) yes . 55501
C(8) O(4) 2.98(3) yes . 55501
C(8) O(7) 3.47(3) yes . 55501
C(8) O(15) 3.46(3) yes . 45501
C(8) C(4) 2.86(3) yes . 55501
C(8) C(6) 2.76(3) yes . 55501
C(8) C(7) 2.63(3) yes . 55501
C(8) C(20) 3.25(3) yes . 55501
C(8) C(21) 3.44(3) yes . 55501
C(8) C(25) 3.56(3) yes . 55501
C(8) H(2) 2.93(3) no . 55501
C(8) H(8) 3.25(3) no . 55501
C(8) H(10) 3.42(4) no . 55501
C(9) Os(1) 3.36(2) yes . 55501
C(9) Os(5) 3.07(2) yes . 55501
C(9) O(1) 3.45(3) yes . 55501
C(9) O(11) 3.44(2) yes . 55501
C(9) O(13) 3.51(2) yes . 55501
C(9) O(15) 3.54(3) yes . 55501
C(9) C(1) 3.00(3) yes . 55501
C(9) C(10) 2.88(4) yes . 55501
C(9) C(11) 2.65(3) yes . 55501
C(9) C(13) 3.01(3) yes . 55501
C(9) C(15) 3.24(3) yes . 55501
C(10) Os(2) 3.47(2) yes . 55501
C(10) Os(5) 3.24(2) yes . 55501
C(10) O(5) 3.33(3) yes . 55501
C(10) O(6) 3.38(2) yes . 55501
C(10) O(11) 3.43(3) yes . 55501
C(10) O(12) 3.49(2) yes . 55501
C(10) C(5) 2.99(3) yes . 55501
C(10) C(6) 3.23(2) yes . 55501
C(10) C(9) 2.88(4) yes . 55501
C(10) C(11) 2.63(3) yes . 55501
C(10) C(12) 3.04(3) yes . 55501
C(11) Os(3) 3.07(2) yes . 55501
C(11) Rh(1) 3.07(2) yes . 55501
C(11) O(7) 3.34(2) yes . 55501
C(11) O(9) 3.47(2) yes . 55501
C(11) O(10) 3.50(3) yes . 55501
C(11) O(15) 3.31(3) yes . 55501
C(11) C(6) 3.37(3) yes . 55501
C(11) C(7) 2.89(2) yes . 55501
C(11) C(9) 2.65(3) yes . 55501
C(11) C(10) 2.63(3) yes . 55501
C(11) C(15) 2.87(4) yes . 55501
C(12) O(3) 3.28(3) yes . 56502
C(12) O(5) 3.08(2) yes . 55501
C(12) O(10) 3.18(3) yes . 55501
C(12) O(13) 3.55(3) yes . 55501
C(12) C(5) 2.95(2) yes . 55501
C(12) C(10) 3.04(3) yes . 55501
C(12) C(13) 2.63(4) yes . 55501
C(12) C(14) 2.80(3) yes . 55501
C(13) O(1) 3.03(3) yes . 55501
C(13) O(9) 3.15(3) yes . 55501
C(13) O(12) 3.54(4) yes . 55501
C(13) O(14) 3.57(3) yes . 55501
C(13) C(1) 2.89(3) yes . 55501
C(13) C(9) 3.01(3) yes . 55501
C(13) C(12) 2.63(4) yes . 55501
C(13) C(14) 2.64(3) yes . 55501
C(14) Os(1) 3.53(2) yes . 55501
C(14) O(1) 3.53(2) yes . 66502
C(14) O(2) 3.53(3) yes . 55501
C(14) O(3) 3.12(2) yes . 55501
C(14) O(3) 3.50(3) yes . 56502
C(14) O(13) 3.59(3) yes . 55501
C(14) O(13) 3.49(3) yes . 66502
C(14) C(2) 3.20(3) yes . 55501
C(14) C(3) 2.95(2) yes . 55501
C(14) C(12) 2.80(3) yes . 55501
C(14) C(13) 2.64(3) yes . 55501
C(15) Os(4) 3.36(3) yes . 55501
C(15) O(4) 3.18(3) yes . 65501
C(15) O(9) 3.60(2) yes . 55501
C(15) O(11) 3.20(3) yes . 55501
C(15) O(17) 3.54(3) yes . 55501
C(15) C(9) 3.24(3) yes . 55501
C(15) C(11) 2.87(4) yes . 55501
C(15) C(16) 2.78(3) yes . 55501
C(15) C(17) 2.99(3) yes . 55501
C(16) Rh(2) 3.32(3) yes . 55501
C(16) O(7) 3.42(3) yes . 55501
C(16) O(17) 3.34(3) yes . 55501
C(16) C(7) 3.11(4) yes . 55501
C(16) C(15) 2.78(3) yes . 55501
C(16) C(17) 3.06(3) yes . 55501
C(16) C(21) 3.54(3) yes . 55501
C(16) C(22) 3.17(3) yes . 55501
C(16) C(25) 3.55(3) yes . 55501
C(16) H(3) 2.77(3) no . 55501
C(16) H(10) 2.81(3) no . 55501
C(17) Rh(1) 2.15(2) yes . 55501
C(17) Rh(2) 3.02(2) yes . 55501
C(17) O(1) 3.39(2) yes . 55501
C(17) O(4) 3.25(3) yes . 65501
C(17) C(1) 2.60(2) yes . 55501
C(17) C(2) 2.91(3) yes . 55501
C(17) C(15) 2.99(3) yes . 55501
C(17) C(16) 3.06(3) yes . 55501
C(17) C(22) 3.48(2) yes . 55501
C(17) C(23) 3.20(3) yes . 55501
C(17) H(3) 3.41(2) no . 55501
C(17) H(4) 2.85(3) no . 55501
C(17) H(6) 3.34(4) no . 65501
C(18) Rh(2) 2.29(2) yes . 55501
C(18) O(2) 3.30(2) yes . 55501
C(18) O(2) 3.51(2) yes . 57502
C(18) O(13) 3.51(2) yes . 46501
C(18) C(2) 3.16(2) yes . 55501
C(18) C(3) 3.56(3) yes . 55501
C(18) C(20) 2.41(3) yes . 55501
C(18) C(21) 2.81(3) yes . 55501
C(18) C(22) 2.42(3) yes . 55501
C(18) C(24) 2.50(4) yes . 55501
C(18) H(2) 3.27(3) no . 55501
C(18) H(3) 3.28(3) no . 55501
C(18) H(4) 2.04(4) no . 55501
C(18) H(5) 2.72(4) no . 55501
C(18) H(6) 3.27(4) no . 55501
C(18) H(7) 2.73(5) no . 55501
C(19) Rh(2) 2.34(2) yes . 55501
C(19) O(4) 3.44(3) yes . 55501
C(19) C(3) 3.54(2) yes . 55501
C(19) C(4) 3.27(3) yes . 55501
C(19) C(21) 2.45(3) yes . 55501
C(19) C(22) 2.82(4) yes . 55501
C(19) C(23) 2.42(4) yes . 55501
C(19) H(1) 2.03(3) no . 55501
C(19) H(2) 2.06(3) no . 55501
C(19) H(4) 3.27(3) no . 55501
C(19) H(5) 2.02(4) no . 55501
C(19) H(6) 2.03(4) no . 55501
C(19) H(7) 2.03(4) no . 55501
C(20) Rh(2) 2.35(2) yes . 55501
C(20) O(4) 3.43(3) yes . 55501
C(20) O(8) 3.28(3) yes . 55501
C(20) O(9) 3.53(2) yes . 46501
C(20) C(4) 3.40(3) yes . 55501
C(20) C(8) 3.25(3) yes . 55501
C(20) C(18) 2.41(3) yes . 55501
C(20) C(22) 2.43(3) yes . 55501
C(20) C(23) 2.77(3) yes . 55501
C(20) C(24) 2.55(4) yes . 55501
C(20) C(25) 2.59(4) yes . 55501
C(20) H(1) 3.27(3) no . 55501
C(20) H(3) 3.28(4) no . 55501
C(20) H(5) 3.09(4) no . 55501
C(20) H(6) 2.59(4) no . 55501
C(20) H(7) 3.19(4) no . 55501
C(20) H(8) 2.64(3) no . 55501
C(20) H(9) 3.16(3) no . 55501
C(20) H(10) 3.20(4) no . 55501
C(21) Rh(2) 2.37(2) yes . 55501
C(21) O(8) 3.56(3) yes . 55501
C(21) O(9) 3.28(2) yes . 46501
C(21) C(8) 3.44(3) yes . 55501
C(21) C(16) 3.54(3) yes . 55501
C(21) C(18) 2.81(3) yes . 55501
C(21) C(19) 2.45(3) yes . 55501
C(21) C(23) 2.43(3) yes . 55501
C(21) H(2) 2.03(3) no . 55501
C(21) H(3) 2.08(4) no . 55501
C(21) H(4) 3.29(3) no . 55501
C(21) H(8) 2.05(3) no . 55501
C(21) H(9) 2.07(3) no . 55501
C(21) H(10) 2.05(3) no . 55501
C(22) Rh(2) 2.31(2) yes . 55501
C(22) O(5) 3.11(3) yes . 56501
C(22) O(9) 3.51(2) yes . 46501
C(22) O(10) 3.54(3) yes . 56501
C(22) O(16) 3.40(3) yes . 55501
C(22) O(17) 3.56(2) yes . 55501
C(22) C(16) 3.17(3) yes . 55501
C(22) C(17) 3.48(2) yes . 55501
C(22) C(18) 2.42(3) yes . 55501
C(22) C(19) 2.82(4) yes . 55501
C(22) C(20) 2.43(3) yes . 55501
C(22) C(25) 2.52(3) yes . 55501
C(22) H(1) 3.28(3) no . 55501
C(22) H(2) 3.29(3) no . 55501
C(22) H(4) 2.03(3) no . 55501
C(22) H(8) 3.30(3) no . 55501
C(22) H(9) 2.74(3) no . 55501
C(22) H(10) 2.74(3) no . 55501
C(23) Rh(2) 2.25(2) yes . 55501
C(23) O(5) 3.08(2) yes . 56501
C(23) O(12) 3.56(3) yes . 56501
C(23) O(17) 3.32(3) yes . 55501
C(23) C(2) 3.31(2) yes . 55501
C(23) C(17) 3.20(3) yes . 55501
C(23) C(19) 2.42(4) yes . 55501
C(23) C(20) 2.77(3) yes . 55501
C(23) C(21) 2.43(3) yes . 55501
C(23) H(1) 2.05(3) no . 55501
C(23) H(3) 2.04(3) no . 55501
C(24) Rh(2) 3.58(3) yes . 55501
C(24) O(3) 3.28(3) yes . 55501
C(24) O(4) 3.17(4) yes . 55501
C(24) O(17) 3.30(3) yes . 45501
C(24) C(3) 3.40(3) yes . 55501
C(24) C(4) 3.31(4) yes . 55501
C(24) C(18) 2.50(4) yes . 55501
C(24) C(20) 2.55(4) yes . 55501
C(24) H(1) 2.64(4) no . 55501
C(24) H(2) 2.71(4) no . 55501
C(25) O(8) 3.39(3) yes . 55501
C(25) O(9) 3.58(3) yes . 46501
C(25) O(16) 3.27(3) yes . 55501
C(25) C(8) 3.56(3) yes . 55501
C(25) C(16) 3.55(3) yes . 55501
C(25) C(20) 2.59(4) yes . 55501
C(25) C(22) 2.52(3) yes . 55501
C(25) H(2) 2.76(4) no . 55501
C(25) H(3) 2.65(3) no . 55501
H(1) Rh(2) 2.96(2) no . 55501
H(1) O(2) 2.63(2) no . 55501
H(1) O(2) 2.67(3) no . 57502
H(1) O(3) 3.16(3) no . 55501
H(1) O(13) 3.43(2) no . 46501
H(1) C(2) 2.78(2) no . 55501
H(1) C(3) 3.30(3) no . 55501
H(1) C(19) 2.03(3) no . 55501
H(1) C(20) 3.27(3) no . 55501
H(1) C(22) 3.28(3) no . 55501
H(1) C(23) 2.05(3) no . 55501
H(1) C(24) 2.64(4) no . 55501
H(2) Rh(2) 3.01(2) no . 55501
H(2) O(4) 3.02(3) no . 55501
H(2) O(8) 2.69(3) no . 55501
H(2) O(17) 3.55(3) no . 45501
H(2) C(4) 3.29(2) no . 55501
H(2) C(8) 2.93(3) no . 55501
H(2) C(18) 3.27(3) no . 55501
H(2) C(19) 2.06(3) no . 55501
H(2) C(21) 2.03(3) no . 55501
H(2) C(22) 3.29(3) no . 55501
H(2) C(24) 2.71(4) no . 55501
H(2) C(25) 2.76(4) no . 55501
H(3) Rh(2) 2.98(2) no . 55501
H(3) O(5) 2.97(3) no . 56501
H(3) O(6) 3.47(3) no . 56501
H(3) O(10) 2.70(3) no . 56501
H(3) O(16) 2.79(3) no . 55501
H(3) O(17) 3.25(2) no . 55501
H(3) C(16) 2.77(3) no . 55501
H(3) C(17) 3.41(2) no . 55501
H(3) C(18) 3.28(3) no . 55501
H(3) C(20) 3.28(4) no . 55501
H(3) C(21) 2.08(4) no . 55501
H(3) C(23) 2.04(3) no . 55501
H(3) C(25) 2.65(3) no . 55501
H(4) Os(1) 3.57(2) no . 55501
H(4) Rh(2) 2.88(2) no . 55501
H(4) O(2) 3.21(2) no . 55501
H(4) O(5) 2.93(2) no . 56501
H(4) O(10) 3.56(3) no . 56501
H(4) O(12) 2.67(3) no . 56501
H(4) O(17) 2.74(3) no . 55501
H(4) C(2) 3.01(2) no . 55501
H(4) C(12) 3.60(3) no . 56501
H(4) C(17) 2.85(3) no . 55501
H(4) C(18) 2.04(4) no . 55501
H(4) C(19) 3.27(3) no . 55501
H(4) C(21) 3.29(3) no . 55501
H(4) C(22) 2.03(3) no . 55501
H(5) O(12) 3.13(3) no . 46501
H(5) O(13) 2.94(4) no . 46501
H(5) C(12) 3.25(3) no . 46501
H(5) C(13) 3.19(4) no . 46501
H(5) C(18) 2.72(4) no . 55501
H(5) C(19) 2.02(4) no . 55501
H(5) C(20) 3.09(4) no . 55501
H(6) O(4) 2.71(3) no . 55501
H(6) O(12) 3.28(3) no . 46501
H(6) O(17) 2.38(4) no . 45501
H(6) C(4) 3.18(3) no . 55501
H(6) C(17) 3.34(4) no . 45501
H(6) C(18) 3.27(4) no . 55501
H(6) C(19) 2.03(4) no . 55501
H(6) C(20) 2.59(4) no . 55501
H(7) O(3) 2.39(3) no . 55501
H(7) O(4) 3.02(4) no . 55501
H(7) C(3) 2.59(3) no . 55501
H(7) C(4) 3.01(4) no . 55501
H(7) C(18) 2.73(5) no . 55501
H(7) C(19) 2.03(4) no . 55501
H(7) C(20) 3.19(4) no . 55501
H(8) O(8) 2.80(3) no . 55501
H(8) C(8) 3.25(3) no . 55501
H(8) C(20) 2.64(3) no . 55501
H(8) C(21) 2.05(3) no . 55501
H(8) C(22) 3.30(3) no . 55501
H(9) O(6) 3.03(4) no . 56501
H(9) O(9) 3.08(3) no . 46501
H(9) O(16) 3.55(3) no . 55501
H(9) C(20) 3.16(3) no . 55501
H(9) C(21) 2.07(3) no . 55501
H(9) C(22) 2.74(3) no . 55501
H(10) O(8) 3.43(4) no . 55501
H(10) O(16) 2.44(4) no . 55501
H(10) C(8) 3.42(4) no . 55501
H(10) C(16) 2.81(3) no . 55501
H(10) C(20) 3.20(4) no . 55501
H(10) C(21) 2.05(3) no . 55501
H(10) C(22) 2.74(3) no . 55501
